data_7122152
loop_
_publ_author_name
'Negi, Lalita'
'Shrivastava, Ashutosh'
'Das, Dinabandhu'

_publ_section_title
;
 Switching from positive to negative axial thermal expansion in two
 organic crystalline compounds with similar packing.
;
_journal_issue 76
_journal_name_full 'Chemical communications (Cambridge, England)'
_journal_page_first 10675
_journal_page_last 10678
_journal_paper_doi 10.1039/c8cc05859h
_journal_volume 54
_journal_year 2018
_chemical_absolute_configuration syn
_chemical_formula_moiety 'C18 H16 O2'
_chemical_formula_sum 'C18 H16 O2'
_chemical_formula_weight 264.31
_space_group_crystal_system orthorhombic
_space_group_IT_number 19
_space_group_name_Hall 'P 2ac 2ab'
_space_group_name_H-M_alt 'P 21 21 21'
_symmetry_space_group_name_Hall 'P 2ac 2ab'
_symmetry_space_group_name_H-M 'P 21 21 21'
_atom_sites_solution_hydrogens mixed
_audit_creation_method SHELXL-2018/3
_audit_update_record
;
2018-07-14 deposited with the CCDC.
2018-08-10 downloaded from the CCDC.
;
_cell_angle_alpha 90
_cell_angle_beta 90
_cell_angle_gamma 90
_cell_formula_units_Z 4
_cell_length_a 5.9264(11)
_cell_length_b 7.4922(18)
_cell_length_c 32.946(7)
_cell_measurement_reflns_used 5359
_cell_measurement_temperature 400(2)
_cell_measurement_theta_max 25.45
_cell_measurement_theta_min 2.47
_cell_volume 1462.9(5)
_computing_cell_refinement 'Bruker APEX-III'
_computing_data_collection 'Bruker APEX-III'
_computing_data_reduction 'Bruker SAINT '
_computing_molecular_graphics 'XSEED (Barbour 2017)'
_computing_structure_refinement 'SHELXL-2018/3 (Sheldrick, 2018)'
_computing_structure_solution 'SHELXT 2014/5 (Sheldrick, 2014)'
_diffrn_ambient_temperature 400(2)
_diffrn_measured_fraction_theta_full 0.998
_diffrn_measured_fraction_theta_max 0.998
_diffrn_measurement_device_type 'Bruker APEX-II CMOS detector'
_diffrn_measurement_method '\f and \w scans'
_diffrn_radiation_type MoK\a
_diffrn_radiation_wavelength 0.71073
_diffrn_reflns_av_R_equivalents 0.0310
_diffrn_reflns_av_unetI/netI 0.0524
_diffrn_reflns_Laue_measured_fraction_full 0.998
_diffrn_reflns_Laue_measured_fraction_max 0.998
_diffrn_reflns_limit_h_max 6
_diffrn_reflns_limit_h_min -7
_diffrn_reflns_limit_k_max 6
_diffrn_reflns_limit_k_min -10
_diffrn_reflns_limit_l_max 44
_diffrn_reflns_limit_l_min -43
_diffrn_reflns_number 8806
_diffrn_reflns_point_group_measured_fraction_full 0.993
_diffrn_reflns_point_group_measured_fraction_max 0.988
_diffrn_reflns_theta_full 25.000
_diffrn_reflns_theta_max 28.371
_diffrn_reflns_theta_min 2.473
_diffrn_source microfocus
_exptl_absorpt_coefficient_mu 0.077
_exptl_absorpt_correction_T_max 0.7457
_exptl_absorpt_correction_T_min 0.6613
_exptl_absorpt_correction_type multi-scan
_exptl_absorpt_process_details SADABS
_exptl_crystal_colour yellow
_exptl_crystal_density_diffrn 1.200
_exptl_crystal_density_meas ?
_exptl_crystal_description 'HEXAGONAL PLATE'
_exptl_crystal_F_000 560
_exptl_crystal_size_max 0.363
_exptl_crystal_size_mid 0.324
_exptl_crystal_size_min 0.085
_refine_diff_density_max 0.147
_refine_diff_density_min -0.140
_refine_diff_density_rms 0.033
_refine_ls_abs_structure_details
;
 Flack x determined using 595 quotients [(I+)-(I-)]/[(I+)+(I-)]
 (Parsons, Flack and Wagner, Acta Cryst. B69 (2013) 249-259).
;
_refine_ls_abs_structure_Flack -0.4(7)
_refine_ls_extinction_coef 0.027(3)
_refine_ls_extinction_expression Fc^*^=kFc[1+0.001xFc^2^\l^3^/sin(2\q)]^-1/4^
_refine_ls_extinction_method 'SHELXL-2018/3 (Sheldrick 2018)'
_refine_ls_goodness_of_fit_ref 1.031
_refine_ls_hydrogen_treatment mixed
_refine_ls_matrix_type full
_refine_ls_number_parameters 192
_refine_ls_number_reflns 3599
_refine_ls_number_restraints 0
_refine_ls_restrained_S_all 1.031
_refine_ls_R_factor_all 0.1132
_refine_ls_R_factor_gt 0.0437
_refine_ls_shift/su_max 0.000
_refine_ls_shift/su_mean 0.000
_refine_ls_structure_factor_coef Fsqd
_refine_ls_weighting_details 'w=1/[\s^2^(Fo^2^)+(0.0483P)^2^+0.1171P] where P=(Fo^2^+2Fc^2^)/3'
_refine_ls_weighting_scheme calc
_refine_ls_wR_factor_gt 0.0922
_refine_ls_wR_factor_ref 0.1219
_reflns_Friedel_coverage 0.681
_reflns_Friedel_fraction_full 0.986
_reflns_Friedel_fraction_max 0.973
_reflns_number_gt 1960
_reflns_number_total 3599
_reflns_threshold_expression 'I > 2\s(I)'
_cod_data_source_file c8cc05859h2.cif
_cod_data_source_block 2_400K
_cod_depositor_comments
;
The following automatic conversions were performed:

'_exptl_crystal_density_meas' value 'not measured' was changed to '?'
- the value is perceived as not measured.

Automatic conversion script
Id: cif_fix_values 4973 2017-02-22 13:04:09Z antanas 

 Adding full bibliography for 7122148--7122167.cif.
;
_cod_database_code 7122152
_shelx_shelxl_version_number 2018/3
_shelx_space_group_comment
;
The symmetry employed for this shelxl refinement is uniquely defined
by the following loop, which should always be used as a source of
symmetry information in preference to the above space-group names.
They are only intended as comments.
;

loop_
_space_group_symop_operation_xyz
'x, y, z'
'-x+1/2, -y, z+1/2'
'x+1/2, -y+1/2, -z'
'-x, y+1/2, -z+1/2'

loop_
_atom_site_label
_atom_site_type_symbol
_atom_site_fract_x
_atom_site_fract_y
_atom_site_fract_z
_atom_site_U_iso_or_equiv
_atom_site_adp_type
_atom_site_occupancy
_atom_site_site_symmetry_order
_atom_site_calc_flag
_atom_site_refinement_flags_posn
_atom_site_refinement_flags_adp
O1 O 0.3676(4) 0.6256(3) 0.95997(6) 0.0720(6) Uani 1 1 d . .
O2 O 0.9792(4) 0.3714(4) 0.53732(6) 0.0838(7) Uani 1 1 d . .
C1 C 0.1588(7) 0.3632(6) 0.94117(12) 0.1230(16) Uani 1 1 d . .
H1A H 0.097452 0.354439 0.968057 0.184 Uiso 1 1 calc R U
H1B H 0.175121 0.245773 0.929870 0.184 Uiso 1 1 calc R U
H1C H 0.059072 0.432277 0.924432 0.184 Uiso 1 1 calc R U
C2 C 0.3865(6) 0.4528(4) 0.94296(8) 0.0713(9) Uani 1 1 d . .
H2 H 0.485414 0.381391 0.960407 0.086 Uiso 1 1 calc R U
C3 C 0.4883(5) 0.4625(4) 0.90250(8) 0.0682(8) Uani 1 1 d . .
C4 C 0.5653(5) 0.4596(4) 0.86956(8) 0.0650(8) Uani 1 1 d . .
C5 C 0.6648(4) 0.4436(4) 0.82966(7) 0.0553(7) Uani 1 1 d . .
C6 C 0.5519(4) 0.4968(4) 0.79579(7) 0.0522(7) Uani 1 1 d . .
H6 H 0.412716 0.552925 0.798497 0.063 Uiso 1 1 calc R U
C7 C 0.6417(4) 0.4685(3) 0.75661(6) 0.0448(6) Uani 1 1 d . .
C8 C 0.5252(4) 0.5163(4) 0.72089(7) 0.0539(7) Uani 1 1 d . .
H8 H 0.383739 0.569366 0.722846 0.065 Uiso 1 1 calc R U
C9 C 0.6159(5) 0.4863(4) 0.68388(7) 0.0604(7) Uani 1 1 d . .
H9 H 0.535872 0.518638 0.660740 0.072 Uiso 1 1 calc R U
C10 C 0.8294(5) 0.4068(4) 0.67989(7) 0.0528(7) Uani 1 1 d . .
C11 C 0.9440(4) 0.3567(3) 0.71401(7) 0.0506(7) Uani 1 1 d . .
H11 H 1.083797 0.301393 0.711404 0.061 Uiso 1 1 calc R U
C12 C 0.8552(4) 0.3869(3) 0.75297(6) 0.0442(6) Uani 1 1 d . .
C13 C 0.9711(4) 0.3383(4) 0.78841(7) 0.0546(7) Uani 1 1 d . .
H13 H 1.113737 0.287242 0.786388 0.065 Uiso 1 1 calc R U
C14 C 0.8785(5) 0.3646(4) 0.82554(7) 0.0610(8) Uani 1 1 d . .
H14 H 0.957487 0.329782 0.848616 0.073 Uiso 1 1 calc R U
C15 C 0.9305(5) 0.3839(4) 0.64059(8) 0.0639(8) Uani 1 1 d . .
C16 C 1.0201(5) 0.3690(4) 0.60866(8) 0.0673(8) Uani 1 1 d . .
C17 C 1.1368(5) 0.3528(4) 0.56979(8) 0.0675(8) Uani 1 1 d . .
H17 H 1.206432 0.234347 0.568150 0.081 Uiso 1 1 calc R U
C18 C 1.3158(5) 0.4914(5) 0.56444(9) 0.0933(11) Uani 1 1 d . .
H18A H 1.380481 0.480766 0.537835 0.140 Uiso 1 1 calc R U
H18B H 1.431337 0.474454 0.584508 0.140 Uiso 1 1 calc R U
H18C H 1.250657 0.607866 0.567556 0.140 Uiso 1 1 calc R U
H2A H 0.860(8) 0.287(6) 0.5407(14) 0.16(2) Uiso 1 1 d . .
H1 H 0.416(8) 0.618(6) 0.9859(13) 0.149(17) Uiso 1 1 d . .

loop_
_atom_site_aniso_label
_atom_site_aniso_U_11
_atom_site_aniso_U_22
_atom_site_aniso_U_33
_atom_site_aniso_U_23
_atom_site_aniso_U_13
_atom_site_aniso_U_12
O1 0.0914(15) 0.0812(16) 0.0433(11) -0.0126(11) -0.0007(10) 0.0083(13)
O2 0.0954(17) 0.115(2) 0.0414(10) 0.0087(11) 0.0028(11) -0.0183(16)
C1 0.132(3) 0.138(4) 0.099(3) -0.036(2) 0.046(3) -0.055(3)
C2 0.090(2) 0.081(2) 0.0428(14) -0.0039(14) 0.0087(14) 0.003(2)
C3 0.0781(19) 0.083(2) 0.0436(14) -0.0086(15) 0.0046(14) 0.0077(19)
C4 0.0745(19) 0.073(2) 0.0474(15) -0.0105(14) 0.0058(14) -0.0016(17)
C5 0.0629(16) 0.0615(18) 0.0414(13) -0.0085(12) 0.0062(12) -0.0042(16)
C6 0.0493(13) 0.0524(17) 0.0550(15) -0.0083(12) 0.0070(12) 0.0009(14)
C7 0.0417(12) 0.0475(16) 0.0452(13) -0.0030(11) 0.0032(11) -0.0034(13)
C8 0.0459(13) 0.0590(18) 0.0569(15) 0.0001(13) -0.0045(12) 0.0037(14)
C9 0.0647(17) 0.071(2) 0.0452(14) 0.0011(13) -0.0079(13) 0.0006(17)
C10 0.0623(16) 0.0553(17) 0.0408(13) -0.0028(11) 0.0046(12) -0.0069(15)
C11 0.0470(14) 0.0570(17) 0.0476(14) -0.0039(12) 0.0054(12) 0.0002(14)
C12 0.0426(13) 0.0474(15) 0.0426(12) -0.0005(11) 0.0021(11) -0.0016(13)
C13 0.0468(13) 0.0668(19) 0.0500(14) -0.0008(13) -0.0014(12) 0.0061(15)
C14 0.0630(17) 0.076(2) 0.0439(14) -0.0009(13) -0.0074(13) 0.0045(17)
C15 0.0754(19) 0.071(2) 0.0449(14) 0.0000(13) 0.0028(14) 0.0000(16)
C16 0.081(2) 0.076(2) 0.0454(15) 0.0011(14) 0.0051(14) 0.0055(19)
C17 0.0819(19) 0.078(2) 0.0426(14) -0.0009(14) 0.0088(14) 0.009(2)
C18 0.085(2) 0.124(3) 0.071(2) -0.010(2) 0.0131(17) -0.020(3)

loop_
_atom_type_symbol
_atom_type_description
_atom_type_scat_dispersion_real
_atom_type_scat_dispersion_imag
_atom_type_scat_source
C C 0.0033 0.0016 'International Tables Vol C Tables 4.2.6.8 and 6.1.1.4'
H H 0.0000 0.0000 'International Tables Vol C Tables 4.2.6.8 and 6.1.1.4'
O O 0.0106 0.0060 'International Tables Vol C Tables 4.2.6.8 and 6.1.1.4'

loop_
_geom_angle_atom_site_label_1
_geom_angle_atom_site_label_2
_geom_angle_atom_site_label_3
_geom_angle
O1 C2 C3 110.4(3)
O1 C2 C1 110.6(3)
C3 C2 C1 110.8(3)
C4 C3 C2 175.8(3)
C3 C4 C5 176.1(3)
C6 C5 C14 119.2(2)
C6 C5 C4 121.4(2)
C14 C5 C4 119.4(2)
C5 C6 C7 121.3(2)
C12 C7 C8 118.6(2)
C12 C7 C6 118.7(2)
C8 C7 C6 122.7(2)
C9 C8 C7 121.0(2)
C8 C9 C10 120.9(2)
C11 C10 C9 119.2(2)
C11 C10 C15 120.1(3)
C9 C10 C15 120.7(2)
C10 C11 C12 121.4(2)
C13 C12 C11 122.3(2)
C13 C12 C7 118.8(2)
C11 C12 C7 118.9(2)
C14 C13 C12 121.0(2)
C13 C14 C5 120.9(2)
C16 C15 C10 177.6(3)
C15 C16 C17 178.3(3)
O2 C17 C16 109.8(2)
O2 C17 C18 108.0(2)
C16 C17 C18 112.4(3)

loop_
_geom_bond_atom_site_label_1
_geom_bond_atom_site_label_2
_geom_bond_distance
O1 C2 1.415(4)
O2 C17 1.427(3)
C1 C2 1.508(5)
C2 C3 1.465(4)
C3 C4 1.178(3)
C4 C5 1.445(3)
C5 C6 1.361(3)
C5 C14 1.405(4)
C6 C7 1.412(3)
C7 C12 1.410(3)
C7 C8 1.410(3)
C8 C9 1.352(3)
C9 C10 1.405(4)
C10 C11 1.366(3)
C10 C15 1.437(4)
C11 C12 1.406(3)
C12 C13 1.403(3)
C13 C14 1.355(3)
C15 C16 1.184(3)
C16 C17 1.461(4)
C17 C18 1.495(4)
